data_4338128
loop_
_publ_author_name
'Lee, Hyeong-Hwan'
'Park, In-Hyeok'
'Lee, Shim Sung'

_publ_section_title
;
 Cooperative Effect of Anion and Mole Ratio on the Coordination Modes of
 an NO2S3-Donor Macrocycle.
;
_journal_issue 9
_journal_name_full 'Inorganic chemistry'
_journal_page_first 4763
_journal_page_last 4769
_journal_paper_doi 10.1021/ic500594f
_journal_volume 53
_journal_year 2014
_chemical_formula_moiety 'C25 H27 Hg N O2 S3, 2(Cl O4)'
_chemical_formula_sum 'C25 H27 Cl2 Hg N O10 S3'
_chemical_formula_weight 869.15
_chemical_name_systematic
; 
 ? 
;
_space_group_IT_number 19
_symmetry_cell_setting orthorhombic
_symmetry_space_group_name_Hall 'P 2ac 2ab'
_symmetry_space_group_name_H-M 'P 21 21 21'
_atom_sites_solution_hydrogens geom
_atom_sites_solution_primary direct
_atom_sites_solution_secondary difmap
_audit_creation_method SHELXL-97
_cell_angle_alpha 90.00
_cell_angle_beta 90.00
_cell_angle_gamma 90.00
_cell_formula_units_Z 4
_cell_length_a 12.2583(3)
_cell_length_b 13.5867(3)
_cell_length_c 16.9143(4)
_cell_measurement_reflns_used 4344
_cell_measurement_temperature 173(2)
_cell_measurement_theta_max 27.63
_cell_measurement_theta_min 2.41
_cell_volume 2817.07(11)
_computing_cell_refinement 'Bruker SAINT'
_computing_data_collection 'Bruker APEX2'
_computing_data_reduction 'Bruker SAINT'
_computing_molecular_graphics 'SHELXL-97 (Sheldrick, 2008)'
_computing_publication_material 'SHELXL-97 (Sheldrick, 2008)'
_computing_structure_refinement 'SHELXL-97 (Sheldrick, 2008)'
_computing_structure_solution 'SHELXS-97 (Sheldrick, 2008)'
_diffrn_ambient_temperature 173(2)
_diffrn_measured_fraction_theta_full 1.000
_diffrn_measured_fraction_theta_max 1.000
_diffrn_measurement_device_type 'Bruker APEX-II CCD'
_diffrn_measurement_method '\f and \w scans'
_diffrn_radiation_monochromator graphite
_diffrn_radiation_source 'fine-focus sealed tube'
_diffrn_radiation_type MoK\a
_diffrn_radiation_wavelength 0.71073
_diffrn_reflns_av_R_equivalents 0.0414
_diffrn_reflns_av_sigmaI/netI 0.0750
_diffrn_reflns_limit_h_max 15
_diffrn_reflns_limit_h_min -15
_diffrn_reflns_limit_k_max 16
_diffrn_reflns_limit_k_min -13
_diffrn_reflns_limit_l_max 20
_diffrn_reflns_limit_l_min -20
_diffrn_reflns_number 14036
_diffrn_reflns_theta_full 26.00
_diffrn_reflns_theta_max 26.00
_diffrn_reflns_theta_min 1.92
_exptl_absorpt_coefficient_mu 5.935
_exptl_absorpt_correction_T_max 0.5410
_exptl_absorpt_correction_T_min 0.4427
_exptl_absorpt_correction_type multi-scan
_exptl_absorpt_process_details SADABS
_exptl_crystal_colour colourless
_exptl_crystal_density_diffrn 2.049
_exptl_crystal_density_method 'not measured'
_exptl_crystal_description block
_exptl_crystal_F_000 1704
_exptl_crystal_size_max 0.16
_exptl_crystal_size_mid 0.16
_exptl_crystal_size_min 0.12
_refine_diff_density_max 0.984
_refine_diff_density_min -0.573
_refine_diff_density_rms 0.106
_refine_ls_abs_structure_details 'Flack H D (1983), Acta Cryst. A39, 876-881'
_refine_ls_abs_structure_Flack -0.004(5)
_refine_ls_extinction_method none
_refine_ls_goodness_of_fit_ref 0.825
_refine_ls_hydrogen_treatment constr
_refine_ls_matrix_type full
_refine_ls_number_parameters 379
_refine_ls_number_reflns 5537
_refine_ls_number_restraints 0
_refine_ls_restrained_S_all 0.825
_refine_ls_R_factor_all 0.0358
_refine_ls_R_factor_gt 0.0307
_refine_ls_shift/su_max 0.001
_refine_ls_shift/su_mean 0.000
_refine_ls_structure_factor_coef Fsqd
_refine_ls_weighting_details 'calc w=1/[\s^2^(Fo^2^)+(0.0000P)^2^+0.0000P] where P=(Fo^2^+2Fc^2^)/3'
_refine_ls_weighting_scheme calc
_refine_ls_wR_factor_gt 0.0568
_refine_ls_wR_factor_ref 0.0585
_reflns_number_gt 5034
_reflns_number_total 5537
_reflns_threshold_expression >2sigma(I)
_cod_data_source_file ic500594f_si_003.cif
_cod_data_source_block 1
_cod_depositor_comments
;
The following automatic conversions were performed:

'_symmetry_cell_setting' value 'Orthorhombic' changed to
'orthorhombic' according to
/usr/data/users/saulius/crontab/automatic-downloads/rss-feeds/ACS/lib/dictionaries/cif_core.dic
dictionary named 'cif_core.dic' version 2.4.2 from 2011-04-26.

Automatic conversion script
Id: cif_fix_values 2281 2013-09-26 08:29:07Z andrius 

 Adding full bibliography for 4338128--4338130.cif.
;
_cod_original_sg_symbol_H-M P2(1)2(1)2(1)
_cod_database_code 4338128

loop_
_symmetry_equiv_pos_as_xyz
'x, y, z'
'-x+1/2, -y, z+1/2'
'-x, y+1/2, -z+1/2'
'x+1/2, -y+1/2, -z'

loop_
_atom_site_label
_atom_site_type_symbol
_atom_site_fract_x
_atom_site_fract_y
_atom_site_fract_z
_atom_site_U_iso_or_equiv
_atom_site_adp_type
_atom_site_occupancy
_atom_site_symmetry_multiplicity
_atom_site_calc_flag
_atom_site_refinement_flags
O5 O -0.1822(5) 0.7316(4) 0.3100(3) 0.0697(17) Uani 1 1 d .
Cl2 Cl 0.02355(12) 0.25686(9) 0.62096(9) 0.0261(3) Uani 1 1 d .
Cl1 Cl -0.20288(12) 0.63461(13) 0.33664(11) 0.0371(4) Uani 1 1 d .
Hg1 Hg 0.012094(15) 0.512709(13) 0.483145(13) 0.02196(6) Uani 1 1 d .
S1 S 0.06469(12) 0.67407(10) 0.41324(9) 0.0220(3) Uani 1 1 d .
S2 S 0.21046(10) 0.53117(10) 0.55074(9) 0.0210(3) Uani 1 1 d .
S3 S -0.04754(11) 0.61829(10) 0.60538(9) 0.0238(3) Uani 1 1 d .
O1 O 0.1509(3) 0.4500(3) 0.3603(2) 0.0229(9) Uani 1 1 d .
O2 O -0.1938(3) 0.4498(3) 0.5319(2) 0.0262(9) Uani 1 1 d .
O3 O -0.2037(5) 0.6382(4) 0.4221(3) 0.0707(17) Uani 1 1 d .
O4 O -0.3020(4) 0.5953(5) 0.3122(4) 0.084(2) Uani 1 1 d .
O6 O -0.1165(3) 0.5728(4) 0.3151(3) 0.0565(16) Uani 1 1 d .
O7 O 0.0879(4) 0.2027(3) 0.6765(3) 0.0458(13) Uani 1 1 d .
O8 O -0.0807(4) 0.2765(3) 0.6532(4) 0.0602(17) Uani 1 1 d .
O9 O 0.0131(4) 0.2002(2) 0.5506(2) 0.0346(10) Uani 1 1 d .
O10 O 0.0775(3) 0.3481(3) 0.6028(3) 0.0377(11) Uani 1 1 d .
N1 N -0.0347(3) 0.3701(3) 0.4286(3) 0.0208(10) Uani 1 1 d .
C1 C 0.2366(4) 0.5958(4) 0.3242(3) 0.0211(13) Uani 1 1 d .
C2 C 0.3303(4) 0.6496(4) 0.3085(4) 0.0252(14) Uani 1 1 d .
H2A H 0.3241 0.7151 0.2894 0.030 Uiso 1 1 calc R
C3 C 0.4329(5) 0.6090(4) 0.3204(4) 0.0296(15) Uani 1 1 d .
H3B H 0.4965 0.6464 0.3093 0.035 Uiso 1 1 calc R
C4 C 0.4419(4) 0.5144(4) 0.3481(3) 0.0272(13) Uani 1 1 d .
H4B H 0.5120 0.4870 0.3577 0.033 Uiso 1 1 calc R
C5 C 0.3487(4) 0.4582(4) 0.3625(3) 0.0238(13) Uani 1 1 d .
H5B H 0.3548 0.3925 0.3812 0.029 Uiso 1 1 calc R
C6 C 0.2478(4) 0.4993(4) 0.3492(3) 0.0206(12) Uani 1 1 d .
C7 C 0.1567(5) 0.3520(4) 0.3907(4) 0.0269(14) Uani 1 1 d .
H7B H 0.1899 0.3522 0.4441 0.032 Uiso 1 1 calc R
H7C H 0.2017 0.3102 0.3556 0.032 Uiso 1 1 calc R
C8 C 0.0423(5) 0.3137(4) 0.3945(3) 0.0226(14) Uani 1 1 d .
C9 C 0.0199(5) 0.2206(4) 0.3657(3) 0.0261(13) Uani 1 1 d .
H9B H 0.0752 0.1830 0.3405 0.031 Uiso 1 1 calc R
C10 C -0.0834(5) 0.1836(4) 0.3741(4) 0.0296(15) Uani 1 1 d .
H10B H -0.0996 0.1186 0.3570 0.036 Uiso 1 1 calc R
C11 C -0.1637(5) 0.2412(4) 0.4074(4) 0.0274(14) Uani 1 1 d .
H11A H -0.2358 0.2164 0.4127 0.033 Uiso 1 1 calc R
C12 C -0.1387(5) 0.3358(4) 0.4333(4) 0.0240(14) Uani 1 1 d .
C13 C -0.2283(4) 0.3980(4) 0.4632(3) 0.0259(14) Uani 1 1 d .
H13A H -0.2505 0.4455 0.4218 0.031 Uiso 1 1 calc R
H13B H -0.2921 0.3563 0.4761 0.031 Uiso 1 1 calc R
C14 C -0.2734(4) 0.4969(4) 0.5751(3) 0.0236(12) Uani 1 1 d .
C15 C -0.3819(4) 0.5048(4) 0.5510(4) 0.0283(13) Uani 1 1 d .
H15A H -0.4046 0.4772 0.5020 0.034 Uiso 1 1 calc R
C16 C -0.4555(5) 0.5527(4) 0.5986(4) 0.0338(16) Uani 1 1 d .
H16A H -0.5290 0.5597 0.5817 0.041 Uiso 1 1 calc R
C17 C -0.4242(5) 0.5903(4) 0.6700(4) 0.0344(16) Uani 1 1 d .
H17A H -0.4765 0.6203 0.7037 0.041 Uiso 1 1 calc R
C18 C -0.3150(5) 0.5847(4) 0.6933(4) 0.0280(14) Uani 1 1 d .
H18A H -0.2928 0.6132 0.7421 0.034 Uiso 1 1 calc R
C19 C -0.2392(4) 0.5381(4) 0.6461(3) 0.0213(13) Uani 1 1 d .
C20 C -0.1215(4) 0.5333(4) 0.6700(3) 0.0227(13) Uani 1 1 d .
H20A H -0.0932 0.4655 0.6635 0.027 Uiso 1 1 calc R
H20B H -0.1130 0.5529 0.7260 0.027 Uiso 1 1 calc R
C21 C 0.0801(4) 0.6400(4) 0.6580(4) 0.0252(14) Uani 1 1 d .
H21A H 0.1103 0.7037 0.6399 0.030 Uiso 1 1 calc R
H21B H 0.0632 0.6468 0.7150 0.030 Uiso 1 1 calc R
C22 C 0.1681(4) 0.5625(4) 0.6492(3) 0.0249(14) Uani 1 1 d .
H22A H 0.1421 0.5016 0.6752 0.030 Uiso 1 1 calc R
H22B H 0.2332 0.5852 0.6786 0.030 Uiso 1 1 calc R
C23 C 0.2588(4) 0.6462(4) 0.5091(4) 0.0228(13) Uani 1 1 d .
H23A H 0.2991 0.6816 0.5511 0.027 Uiso 1 1 calc R
H23B H 0.3123 0.6299 0.4672 0.027 Uiso 1 1 calc R
C24 C 0.1756(4) 0.7183(4) 0.4735(4) 0.0253(13) Uani 1 1 d .
H24A H 0.2170 0.7663 0.4413 0.030 Uiso 1 1 calc R
H24B H 0.1430 0.7553 0.5180 0.030 Uiso 1 1 calc R
C25 C 0.1275(4) 0.6440(4) 0.3184(4) 0.0224(13) Uani 1 1 d .
H25A H 0.0778 0.5998 0.2890 0.027 Uiso 1 1 calc R
H25B H 0.1352 0.7053 0.2873 0.027 Uiso 1 1 calc R

loop_
_atom_site_aniso_label
_atom_site_aniso_U_11
_atom_site_aniso_U_22
_atom_site_aniso_U_33
_atom_site_aniso_U_23
_atom_site_aniso_U_13
_atom_site_aniso_U_12
O5 0.089(4) 0.060(3) 0.060(4) 0.018(3) 0.007(3) 0.005(3)
Cl2 0.0318(7) 0.0219(6) 0.0246(8) -0.0010(6) 0.0030(7) -0.0049(6)
Cl1 0.0262(8) 0.0445(10) 0.0407(11) -0.0174(9) 0.0003(8) 0.0028(7)
Hg1 0.02393(10) 0.02110(10) 0.02086(11) -0.00322(9) 0.00091(9) -0.00347(8)
S1 0.0244(7) 0.0215(7) 0.0202(8) 0.0027(7) -0.0029(7) 0.0005(6)
S2 0.0232(6) 0.0201(7) 0.0196(7) 0.0006(7) 0.0006(6) 0.0009(6)
S3 0.0245(7) 0.0248(7) 0.0220(8) -0.0025(7) 0.0029(6) 0.0002(6)
O1 0.0251(19) 0.0219(19) 0.022(2) 0.0071(19) 0.0034(18) -0.0046(17)
O2 0.0214(18) 0.032(2) 0.025(3) -0.0087(19) -0.0018(18) 0.0010(16)
O3 0.111(5) 0.059(3) 0.042(3) -0.016(3) 0.027(4) -0.013(3)
O4 0.036(3) 0.100(5) 0.116(6) -0.026(4) -0.023(4) -0.001(3)
O6 0.024(2) 0.070(4) 0.076(4) -0.041(3) -0.007(2) 0.008(2)
O7 0.076(3) 0.030(2) 0.032(3) 0.007(2) -0.029(3) -0.010(2)
O8 0.050(3) 0.036(3) 0.095(5) -0.019(3) 0.044(3) -0.005(2)
O9 0.055(3) 0.0307(19) 0.018(2) -0.0019(17) -0.004(2) 0.005(2)
O10 0.042(2) 0.028(2) 0.043(3) 0.008(2) -0.005(2) -0.009(2)
N1 0.027(2) 0.020(2) 0.015(3) -0.002(2) -0.003(2) 0.002(2)
C1 0.033(3) 0.022(3) 0.008(3) 0.002(3) -0.004(3) 0.002(3)
C2 0.032(3) 0.023(3) 0.021(3) 0.001(3) 0.007(3) -0.002(3)
C3 0.032(3) 0.033(3) 0.024(4) -0.008(3) 0.010(3) -0.014(3)
C4 0.021(2) 0.034(3) 0.026(3) 0.001(3) 0.006(2) 0.005(3)
C5 0.032(3) 0.016(3) 0.024(3) -0.007(3) 0.000(3) -0.003(2)
C6 0.029(3) 0.022(3) 0.011(3) 0.001(3) 0.005(2) 0.002(3)
C7 0.035(3) 0.016(3) 0.029(4) 0.004(3) 0.007(3) 0.001(3)
C8 0.031(3) 0.024(3) 0.013(3) 0.001(3) -0.003(3) 0.004(3)
C9 0.038(3) 0.023(3) 0.017(3) -0.002(2) 0.003(3) 0.004(3)
C10 0.045(4) 0.025(3) 0.019(4) -0.003(3) -0.010(3) -0.014(3)
C11 0.030(3) 0.026(3) 0.026(4) -0.002(3) -0.008(3) -0.008(3)
C12 0.034(3) 0.021(3) 0.018(3) 0.001(3) -0.008(3) -0.005(3)
C13 0.026(3) 0.033(3) 0.020(4) 0.001(3) -0.007(3) -0.004(2)
C14 0.026(3) 0.016(3) 0.029(3) 0.005(3) 0.005(2) -0.003(3)
C15 0.023(2) 0.024(3) 0.037(4) -0.002(3) -0.005(2) -0.003(3)
C16 0.025(3) 0.027(3) 0.049(5) 0.009(3) -0.002(3) 0.002(2)
C17 0.038(4) 0.022(3) 0.044(5) 0.015(3) 0.015(3) 0.009(3)
C18 0.032(3) 0.022(3) 0.030(4) 0.002(3) 0.011(3) 0.001(3)
C19 0.028(3) 0.014(3) 0.022(3) 0.005(3) 0.003(3) -0.004(2)
C20 0.029(3) 0.021(3) 0.018(3) -0.002(3) 0.005(2) 0.000(2)
C21 0.031(3) 0.028(3) 0.016(3) -0.007(3) 0.003(3) -0.005(3)
C22 0.026(3) 0.036(4) 0.013(3) 0.003(3) 0.000(3) -0.006(3)
C23 0.022(3) 0.028(3) 0.018(3) 0.005(3) -0.003(3) -0.005(2)
C24 0.032(3) 0.019(3) 0.025(4) 0.001(3) -0.006(3) -0.009(2)
C25 0.029(3) 0.025(3) 0.013(3) 0.001(3) 0.001(3) -0.007(3)

loop_
_atom_type_symbol
_atom_type_description
_atom_type_scat_dispersion_real
_atom_type_scat_dispersion_imag
_atom_type_scat_source
C C 0.0033 0.0016 'International Tables Vol C Tables 4.2.6.8 and 6.1.1.4'
H H 0.0000 0.0000 'International Tables Vol C Tables 4.2.6.8 and 6.1.1.4'
N N 0.0061 0.0033 'International Tables Vol C Tables 4.2.6.8 and 6.1.1.4'
O O 0.0106 0.0060 'International Tables Vol C Tables 4.2.6.8 and 6.1.1.4'
S S 0.1246 0.1234 'International Tables Vol C Tables 4.2.6.8 and 6.1.1.4'
Cl Cl 0.1484 0.1585 'International Tables Vol C Tables 4.2.6.8 and 6.1.1.4'
Hg Hg -2.3894 9.2266 'International Tables Vol C Tables 4.2.6.8 and 6.1.1.4'

loop_
_geom_angle_atom_site_label_1
_geom_angle_atom_site_label_2
_geom_angle_atom_site_label_3
_geom_angle
O8 Cl2 O9 110.1(3)
O8 Cl2 O7 109.9(3)
O9 Cl2 O7 108.7(2)
O8 Cl2 O10 109.5(3)
O9 Cl2 O10 109.2(3)
O7 Cl2 O10 109.3(3)
O4 Cl1 O6 110.7(3)
O4 Cl1 O5 114.8(4)
O6 Cl1 O5 109.9(3)
O4 Cl1 O3 107.8(4)
O6 Cl1 O3 106.6(4)
O5 Cl1 O3 106.7(3)
N1 Hg1 S1 128.12(12)
N1 Hg1 S3 137.14(12)
S1 Hg1 S3 88.05(5)
N1 Hg1 S2 119.32(11)
S1 Hg1 S2 83.67(4)
S3 Hg1 S2 82.31(4)
N1 Hg1 O2 67.76(14)
S1 Hg1 O2 128.59(8)
S3 Hg1 O2 71.48(8)
S2 Hg1 O2 135.94(9)
N1 Hg1 O1 65.55(13)
S1 Hg1 O1 76.55(8)
S3 Hg1 O1 156.32(8)
S2 Hg1 O1 78.24(8)
O2 Hg1 O1 132.20(11)
N1 Hg1 O10 73.17(14)
S1 Hg1 O10 147.59(9)
S3 Hg1 O10 87.25(9)
S2 Hg1 O10 63.92(8)
O2 Hg1 O10 79.69(11)
O1 Hg1 O10 96.11(11)
N1 Hg1 O3 96.52(14)
S1 Hg1 O3 67.54(10)
S3 Hg1 O3 75.01(10)
S2 Hg1 O3 143.49(9)
O2 Hg1 O3 61.81(12)
O1 Hg1 O3 114.08(12)
O10 Hg1 O3 140.92(12)
N1 Hg1 O6 74.87(14)
S1 Hg1 O6 61.34(9)
S3 Hg1 O6 113.87(8)
S2 Hg1 O6 139.50(9)
O2 Hg1 O6 84.25(11)
O1 Hg1 O6 74.47(10)
O10 Hg1 O6 147.73(11)
O3 Hg1 O6 40.05(12)
C24 S1 C25 104.7(3)
C24 S1 Hg1 102.29(18)
C25 S1 Hg1 108.58(19)
C22 S2 C23 104.5(3)
C22 S2 Hg1 98.87(18)
C23 S2 Hg1 102.12(17)
C21 S3 C20 103.6(3)
C21 S3 Hg1 103.55(19)
C20 S3 Hg1 105.28(19)
C6 O1 C7 117.4(4)
C6 O1 Hg1 118.4(3)
C7 O1 Hg1 92.7(3)
C14 O2 C13 117.0(4)
C14 O2 Hg1 130.9(3)
C13 O2 Hg1 100.3(3)
Cl1 O3 Hg1 106.8(3)
Cl1 O6 Hg1 106.3(3)
Cl2 O10 Hg1 129.6(2)
C8 N1 C12 119.2(5)
C8 N1 Hg1 119.6(3)
C12 N1 Hg1 121.1(4)
C6 C1 C2 118.4(5)
C6 C1 C25 121.6(5)
C2 C1 C25 119.9(5)
C1 C2 C3 120.9(5)
C4 C3 C2 119.7(5)
C3 C4 C5 120.3(5)
C6 C5 C4 119.0(5)
C5 C6 O1 123.7(5)
C5 C6 C1 121.6(5)
O1 C6 C1 114.7(4)
O1 C7 C8 107.0(4)
N1 C8 C9 122.2(5)
N1 C8 C7 118.5(5)
C9 C8 C7 119.3(5)
C10 C9 C8 118.8(5)
C9 C10 C11 119.7(5)
C10 C11 C12 119.7(5)
N1 C12 C11 120.3(5)
N1 C12 C13 121.5(5)
C11 C12 C13 118.2(5)
O2 C13 C12 109.9(4)
O2 C14 C19 115.7(4)
O2 C14 C15 123.7(5)
C19 C14 C15 120.6(5)
C16 C15 C14 119.4(6)
C17 C16 C15 120.7(5)
C16 C17 C18 119.9(6)
C19 C18 C17 120.4(6)
C18 C19 C14 118.9(5)
C18 C19 C20 120.8(5)
C14 C19 C20 120.3(5)
C19 C20 S3 106.8(4)
C22 C21 S3 116.8(4)
C21 C22 S2 117.6(4)
C24 C23 S2 118.9(3)
C23 C24 S1 120.7(4)
C1 C25 S1 114.8(4)

loop_
_geom_bond_atom_site_label_1
_geom_bond_atom_site_label_2
_geom_bond_distance
O5 Cl1 1.415(5)
Cl2 O8 1.415(5)
Cl2 O9 1.423(4)
Cl2 O7 1.431(4)
Cl2 O10 1.439(4)
Cl1 O4 1.390(5)
Cl1 O6 1.400(4)
Cl1 O3 1.446(6)
Hg1 N1 2.221(4)
Hg1 S1 2.5730(14)
Hg1 S3 2.6204(15)
Hg1 S2 2.6987(13)
Hg1 O2 2.790(3)
Hg1 O1 2.817(4)
Hg1 O10 3.121(4)
Hg1 O3 3.312(6)
Hg1 O6 3.351(5)
S1 C24 1.802(5)
S1 C25 1.825(6)
S2 C22 1.795(6)
S2 C23 1.814(5)
S3 C21 1.824(6)
S3 C20 1.830(6)
O1 C6 1.377(6)
O1 C7 1.429(6)
O2 C14 1.377(6)
O2 C13 1.423(6)
N1 C8 1.346(6)
N1 C12 1.359(7)
C1 C6 1.384(8)
C1 C2 1.386(7)
C1 C25 1.492(7)
C2 C3 1.388(8)
C3 C4 1.373(8)
C4 C5 1.396(7)
C5 C6 1.376(7)
C7 C8 1.498(8)
C8 C9 1.383(7)
C9 C10 1.370(8)
C10 C11 1.378(8)
C11 C12 1.393(7)
C12 C13 1.475(8)
C14 C19 1.389(8)
C14 C15 1.395(6)
C15 C16 1.374(8)
C16 C17 1.367(9)
C17 C18 1.397(8)
C18 C19 1.380(7)
C19 C20 1.500(7)
C21 C22 1.514(7)
C23 C24 1.537(7)
